data_1526505
loop_
_publ_author_name
'Jones, M.O.'
'Hervieu, M.'
'Gameson, I.'
'Edwards, P.P.'
'Michel, C.'
'Raveau, B.'

_publ_section_title
;
 A combined X-ray and neutron-powder diffraction study of a superstructure
 derived from Tl0.75 Sr1.8 Ba0.2 Cu Oy
;
_journal_name_full 'Journal of Solid State Chemistry'
_journal_page_first 22
_journal_page_last 28
_journal_volume 155
_journal_year 2000
_chemical_formula_sum 'Ba0.297 Cu N0.25 O4.562 Sr1.703 Tl0.75'
_chemical_name_systematic 'Tl0.75 Sr1.703 Ba0.297 Cu O3.812 (N O3)0.25'
_space_group_IT_number 47
_symmetry_space_group_name_Hall '-P 2 2'
_symmetry_space_group_name_H-M 'P m m m'
_cell_angle_alpha 90
_cell_angle_beta 90
_cell_angle_gamma 90
_cell_formula_units_Z 3
_cell_length_a 3.7526
_cell_length_b 11.6016
_cell_length_c 9.1898
_cell_volume 400.089
_citation_journal_id_ASTM JSSCBI
_cod_data_source_file Jones_JSSCBI_2000_35.cif
_cod_data_source_block Ba0.297Cu1N0.25O4.562Sr1.703Tl0.75
_cod_original_cell_volume 400.0886
_cod_original_formula_sum 'Ba0.297 Cu1 N0.25 O4.562 Sr1.703 Tl0.75'
_cod_database_code 1526505

loop_
_symmetry_equiv_pos_as_xyz
x,y,z
-x,-y,z
x,-y,-z
-x,y,-z
-x,-y,-z
x,y,-z
-x,y,z
x,-y,z

loop_
_atom_site_label
_atom_site_type_symbol
_atom_site_fract_x
_atom_site_fract_y
_atom_site_fract_z
_atom_site_occupancy
_atom_site_U_iso_or_equiv
O8 O-2 0 0.5 0.5 1 0.0
N1 N+5 0 0 0 0.25 0.0
O4 O-2 0 0.334 0.224 1 0.0
Sr1 Sr+2 0.5 0.1664 0.2946 0.7773 0.0
O7 O-2 0 0.169 0.5 0.947 0.0
O6 O-2 0.5 0.333 0.5 0.58 0.0
Cu2 Cu+1 0 0.337 0.5 1 0.0
Ba1 Ba+2 0.5 0.1664 0.2946 0.2227 0.0
Tl2 Tl+3 0 0.3206 0 0.75 0.0
Tl1 Tl+3 0 0 0 0.75 0.0
O2 O-2 0.5 0.5 0 1 0.0
O1 O-2 0.5 0.143 0 1 0.0
Cu1 Cu+1 0 0 0.5 1 0.0
N2 N+5 0 0.3206 0 0.25 0.0
Sr2 Sr+2 0.5 0.5 0.3037 1 0.0
O5 O-2 0.5 0 0.5 0.632 0.0
O3 O-2 0 0 0.285 1 0.0
